data_7059526
loop_
_publ_author_name
'Yekke-ghasemi, Zahra'
'Ramezani, Mohammad'
'Mague, Joel T.'
'Takjoo, Reza'

_publ_section_title
;
 Synthesis, characterization and bioactivity studies of new
 dithiocarbazate complexes
;
_journal_issue 21
_journal_name_full 'New Journal of Chemistry'
_journal_page_first 8878
_journal_page_last 8889
_journal_paper_doi 10.1039/D0NJ01187H
_journal_volume 44
_journal_year 2020
_chemical_formula_moiety 'C22 H20 N6 O2 S4 Zn'
_chemical_formula_sum 'C22 H20 N6 O2 S4 Zn'
_chemical_formula_weight 594.05
_space_group_crystal_system monoclinic
_space_group_IT_number 15
_space_group_name_Hall '-C 2yc'
_space_group_name_H-M_alt 'C 1 2/c 1'
_atom_sites_solution_hydrogens mixed
_atom_sites_solution_primary dual
_atom_sites_solution_secondary difmap
_audit_creation_method SHELXL-2018/3
_audit_update_record
;
2020-04-21 deposited with the CCDC.	2020-04-23 downloaded from the CCDC.
;
_cell_angle_alpha 90
_cell_angle_beta 113.411(2)
_cell_angle_gamma 90
_cell_formula_units_Z 4
_cell_length_a 17.0306(6)
_cell_length_b 15.5145(6)
_cell_length_c 10.2986(4)
_cell_measurement_reflns_used 9617
_cell_measurement_temperature 150(2)
_cell_measurement_theta_max 72.3601
_cell_measurement_theta_min 4.0150
_cell_volume 2497.10(17)
_computing_cell_refinement '<i>SAINT</i> (Bruker, 2016)'
_computing_data_collection '<i>APEX3</i> (Bruker, 2016)'
_computing_data_reduction '<i>SAINT</i>  (Bruker, 2016)'
_computing_molecular_graphics '<i>DIAMOND</i> (Brandenburg & Putz, 2012)'
_computing_publication_material '<i>SHELXTL</i> (Bruker, 2016)'
_computing_structure_refinement '<i>SHELXL 2014/7</i> (Sheldrick, 2015<i>b</i>)'
_computing_structure_solution '<i>SHELXT</i> (Sheldrick, 2015<i>a</i>)'
_diffrn_ambient_temperature 150(2)
_diffrn_detector_area_resol_mean 10.4167
_diffrn_measured_fraction_theta_full 0.990
_diffrn_measured_fraction_theta_max 0.979
_diffrn_measurement_device_type 'Bruker D8 VENTURE PHOTON 100 CMOS'
_diffrn_measurement_method '\w scans'
_diffrn_radiation_monochromator mirror
_diffrn_radiation_type CuK\a
_diffrn_radiation_wavelength 1.54178
_diffrn_reflns_av_unetI/netI 0.0934
_diffrn_reflns_Laue_measured_fraction_full 0.990
_diffrn_reflns_Laue_measured_fraction_max 0.984
_diffrn_reflns_limit_h_max 21
_diffrn_reflns_limit_h_min -21
_diffrn_reflns_limit_k_max 18
_diffrn_reflns_limit_k_min -17
_diffrn_reflns_limit_l_max 12
_diffrn_reflns_limit_l_min -12
_diffrn_reflns_number 17812
_diffrn_reflns_point_group_measured_fraction_full 0.990
_diffrn_reflns_point_group_measured_fraction_max 0.984
_diffrn_reflns_theta_full 69.000
_diffrn_reflns_theta_max 72.413
_diffrn_reflns_theta_min 4.015
_diffrn_source 'INCOATEC I\mS micro--focus source'
_exptl_absorpt_coefficient_mu 4.775
_exptl_absorpt_correction_T_max 0.88
_exptl_absorpt_correction_T_min 0.63
_exptl_absorpt_correction_type multi-scan
_exptl_absorpt_process_details '<i>TWINABS</i> (Sheldrick, 2009)'
_exptl_crystal_colour red
_exptl_crystal_density_diffrn 1.580
_exptl_crystal_density_method 'not measured'
_exptl_crystal_description column
_exptl_crystal_F_000 1216
_exptl_crystal_size_max 0.106
_exptl_crystal_size_mid 0.037
_exptl_crystal_size_min 0.028
_exptl_transmission_factor_max 0.806
_exptl_transmission_factor_min 0.506
_refine_diff_density_max 0.906
_refine_diff_density_min -0.706
_refine_diff_density_rms 0.139
_refine_ls_extinction_method none
_refine_ls_goodness_of_fit_ref 1.042
_refine_ls_hydrogen_treatment constr
_refine_ls_matrix_type full
_refine_ls_number_parameters 161
_refine_ls_number_reflns 17812
_refine_ls_number_restraints 0
_refine_ls_restrained_S_all 1.042
_refine_ls_R_factor_all 0.1100
_refine_ls_R_factor_gt 0.0757
_refine_ls_shift/su_max 0.000
_refine_ls_shift/su_mean 0.000
_refine_ls_structure_factor_coef Fsqd
_refine_ls_weighting_details 'w=1/[\s^2^(Fo^2^)+(0.0803P)^2^+4.8474P] where P=(Fo^2^+2Fc^2^)/3'
_refine_ls_weighting_scheme calc
_refine_ls_wR_factor_gt 0.1783
_refine_ls_wR_factor_ref 0.2018
_reflns_Friedel_coverage 0.000
_reflns_number_gt 12355
_reflns_number_total 17812
_reflns_threshold_expression 'I > 2\s(I)'
_cod_data_source_file d0nj01187h2.cif
_cod_data_source_block JTM772_5
_cod_depositor_comments
;Adding full bibliography for 7059526--7059532.cif.

 Adding full bibliography for 7059526--7059532.cif.
;
_cod_original_sg_symbol_H-M 'C 2/c'
_cod_database_code 7059526
_shelx_shelxl_version_number 2018/3
_shelx_space_group_comment
;
The symmetry employed for this shelxl refinement is uniquely defined
by the following loop, which should always be used as a source of
symmetry information in preference to the above space-group names.
They are only intended as comments.
;
_shelx_estimated_absorpt_t_min 0.632
_shelx_estimated_absorpt_t_max 0.878

loop_
_space_group_symop_operation_xyz
'x, y, z'
'-x, y, -z+1/2'
'x+1/2, y+1/2, z'
'-x+1/2, y+1/2, -z+1/2'
'-x, -y, -z'
'x, -y, z-1/2'
'-x+1/2, -y+1/2, -z'
'x+1/2, -y+1/2, z-1/2'

loop_
_atom_site_label
_atom_site_type_symbol
_atom_site_fract_x
_atom_site_fract_y
_atom_site_fract_z
_atom_site_U_iso_or_equiv
_atom_site_adp_type
_atom_site_occupancy
_atom_site_site_symmetry_order
_atom_site_calc_flag
_atom_site_refinement_flags_posn
_atom_site_refinement_flags_adp
_atom_site_refinement_flags_occupancy
_atom_site_disorder_assembly
_atom_site_disorder_group
Zn1 Zn 0.500000 0.28108(7) 0.250000 0.0347(4) Uani 1 2 d S T P . .
S1 S 0.54247(10) 0.19810(10) 0.09815(17) 0.0353(4) Uani 1 1 d . . . . .
S2 S 0.71607(10) 0.17126(10) 0.12609(17) 0.0355(4) Uani 1 1 d . . . . .
O1 O 0.5064(3) 0.4110(3) 0.4024(5) 0.0384(11) Uani 1 1 d . . . . .
N1 N 0.6226(3) 0.4934(3) 0.5432(6) 0.0324(11) Uani 1 1 d . . . . .
H1 H 0.590710 0.527381 0.575630 0.039 Uiso 1 1 d R U . . .
N2 N 0.6259(3) 0.3206(3) 0.3325(5) 0.0275(10) Uani 1 1 d . . . . .
N3 N 0.6840(3) 0.2807(3) 0.2917(5) 0.0270(10) Uani 1 1 d . . . . .
C1 C 0.5830(4) 0.4291(4) 0.4539(7) 0.0313(13) Uani 1 1 d . . . . .
C2 C 0.7116(4) 0.4929(4) 0.5764(7) 0.0304(13) Uani 1 1 d . . . . .
C3 C 0.7728(4) 0.5462(4) 0.6668(7) 0.0351(13) Uani 1 1 d . . . . .
H3 H 0.758282 0.591308 0.715628 0.042 Uiso 1 1 calc R U . . .
C4 C 0.8569(4) 0.5319(4) 0.6845(7) 0.0383(14) Uani 1 1 d . . . . .
H4 H 0.900774 0.568241 0.746348 0.046 Uiso 1 1 calc R U . . .
C5 C 0.8784(4) 0.4653(4) 0.6134(7) 0.0367(14) Uani 1 1 d . . . . .
H5 H 0.936466 0.457083 0.627247 0.044 Uiso 1 1 calc R U . . .
C6 C 0.8160(4) 0.4113(4) 0.5230(6) 0.0317(13) Uani 1 1 d . . . . .
H6 H 0.830700 0.365615 0.475417 0.038 Uiso 1 1 calc R U . . .
C7 C 0.7315(4) 0.4250(4) 0.5030(6) 0.0290(12) Uani 1 1 d . . . . .
C8 C 0.6511(4) 0.3830(4) 0.4219(6) 0.0297(12) Uani 1 1 d . . . . .
C9 C 0.6484(4) 0.2252(4) 0.1870(6) 0.0281(12) Uani 1 1 d . . . . .
C10 C 0.8205(4) 0.2113(4) 0.2380(8) 0.0384(14) Uani 1 1 d . . . . .
H10A H 0.825081 0.273254 0.218987 0.046 Uiso 1 1 calc R U . . .
H10B H 0.830061 0.204617 0.338755 0.046 Uiso 1 1 calc R U . . .
C11 C 0.8869(5) 0.1599(6) 0.2063(9) 0.059(2) Uani 1 1 d . . . . .
H11A H 0.878983 0.169496 0.107822 0.088 Uiso 1 1 calc R U . . .
H11B H 0.880154 0.098399 0.221161 0.088 Uiso 1 1 calc R U . . .
H11C H 0.944410 0.178608 0.269556 0.088 Uiso 1 1 calc R U . . .

loop_
_atom_site_aniso_label
_atom_site_aniso_U_11
_atom_site_aniso_U_22
_atom_site_aniso_U_33
_atom_site_aniso_U_23
_atom_site_aniso_U_13
_atom_site_aniso_U_12
Zn1 0.0281(7) 0.0357(7) 0.0457(8) 0.000 0.0205(6) 0.000
S1 0.0314(8) 0.0381(9) 0.0395(9) -0.0082(6) 0.0174(7) -0.0054(6)
S2 0.0375(9) 0.0348(8) 0.0419(9) -0.0078(6) 0.0241(7) 0.0011(6)
O1 0.035(2) 0.034(2) 0.055(3) -0.014(2) 0.027(2) -0.0028(18)
N1 0.033(3) 0.030(3) 0.043(3) -0.008(2) 0.024(2) -0.0001(19)
N2 0.030(3) 0.025(2) 0.032(3) -0.0013(19) 0.017(2) 0.0016(18)
N3 0.027(2) 0.025(2) 0.034(3) -0.0014(19) 0.018(2) 0.0039(18)
C1 0.030(3) 0.028(3) 0.041(4) -0.001(2) 0.019(3) 0.001(2)
C2 0.035(3) 0.028(3) 0.033(3) 0.001(2) 0.020(3) 0.005(2)
C3 0.039(3) 0.032(3) 0.036(3) -0.004(3) 0.017(3) 0.002(2)
C4 0.036(3) 0.037(3) 0.039(4) -0.002(3) 0.011(3) -0.002(3)
C5 0.028(3) 0.040(4) 0.040(4) -0.001(3) 0.011(3) 0.004(3)
C6 0.032(3) 0.032(3) 0.033(3) 0.002(2) 0.015(3) 0.008(2)
C7 0.033(3) 0.027(3) 0.029(3) 0.000(2) 0.014(3) 0.002(2)
C8 0.034(3) 0.026(3) 0.035(3) -0.002(2) 0.020(3) 0.003(2)
C9 0.033(3) 0.024(3) 0.032(3) 0.002(2) 0.017(3) 0.001(2)
C10 0.033(3) 0.042(4) 0.045(4) 0.000(3) 0.021(3) 0.006(3)
C11 0.048(4) 0.078(6) 0.062(5) 0.005(4) 0.033(4) 0.020(4)

loop_
_atom_type_symbol
_atom_type_description
_atom_type_scat_dispersion_real
_atom_type_scat_dispersion_imag
_atom_type_scat_source
C C 0.0181 0.0091 'International Tables Vol C Tables 4.2.6.8 and 6.1.1.4'
H H 0.0000 0.0000 'International Tables Vol C Tables 4.2.6.8 and 6.1.1.4'
N N 0.0311 0.0180 'International Tables Vol C Tables 4.2.6.8 and 6.1.1.4'
O O 0.0492 0.0322 'International Tables Vol C Tables 4.2.6.8 and 6.1.1.4'
S S 0.3331 0.5567 'International Tables Vol C Tables 4.2.6.8 and 6.1.1.4'
Zn Zn -1.5491 0.6778 'International Tables Vol C Tables 4.2.6.8 and 6.1.1.4'

loop_
_geom_angle_atom_site_label_1
_geom_angle_atom_site_label_2
_geom_angle_atom_site_label_3
_geom_angle
_geom_angle_site_symmetry_1
_geom_angle_site_symmetry_3
_geom_angle_publ_flag
S1 Zn1 O1 154.19(13) . . ?
S1 Zn1 O1 154.19(13) 2_655 2_655 ?
S1 Zn1 O1 88.42(12) . 2_655 ?
O1 Zn1 S1 88.42(12) . 2_655 ?
O1 Zn1 O1 74.38(16) . 2_655 ?
O1 Zn1 N2 74.09(18) . . ?
O1 Zn1 N2 74.09(18) 2_655 2_655 ?
O1 Zn1 N2 78.47(18) . 2_655 ?
N2 Zn1 O1 78.47(18) . 2_655 ?
N2 Zn1 N2 145.4(3) 2_655 . ?
N2 Zn1 S1 115.69(14) 2_655 . ?
N2 Zn1 S1 83.82(13) . . ?
N2 Zn1 S1 83.82(13) 2_655 2_655 ?
N2 Zn1 S1 115.69(14) . 2_655 ?
S1 Zn1 S1 113.58(9) . 2_655 ?
C9 S1 Zn1 92.71(19) . . ?
C9 S2 C10 103.4(3) . . ?
C1 N1 C2 111.1(5) . . ?
C1 N1 H1 118.1 . . ?
C2 N1 H1 130.7 . . ?
C8 N2 N3 118.9(5) . . ?
C8 N2 Zn1 121.0(4) . . ?
N3 N2 Zn1 120.0(4) . . ?
C9 N3 N2 113.0(5) . . ?
O1 C1 N1 128.5(5) . . ?
O1 C1 C8 125.1(5) . . ?
N1 C1 C8 106.4(5) . . ?
C3 C2 C7 122.4(6) . . ?
C3 C2 N1 128.0(5) . . ?
C7 C2 N1 109.6(5) . . ?
C2 C3 C4 117.5(6) . . ?
C2 C3 H3 121.3 . . ?
C4 C3 H3 121.3 . . ?
C3 C4 C5 121.4(6) . . ?
C3 C4 H4 119.3 . . ?
C5 C4 H4 119.3 . . ?
C6 C5 C4 120.7(6) . . ?
C6 C5 H5 119.7 . . ?
C4 C5 H5 119.7 . . ?
C5 C6 C7 118.8(6) . . ?
C5 C6 H6 120.6 . . ?
C7 C6 H6 120.6 . . ?
C6 C7 C2 119.3(6) . . ?
C6 C7 C8 134.8(5) . . ?
C2 C7 C8 105.8(5) . . ?
N2 C8 C7 136.3(5) . . ?
N2 C8 C1 116.5(5) . . ?
C7 C8 C1 107.1(5) . . ?
N3 C9 S1 129.6(4) . . ?
N3 C9 S2 117.0(4) . . ?
S1 C9 S2 113.5(3) . . ?
C11 C10 S2 108.1(6) . . ?
C11 C10 H10A 110.1 . . ?
S2 C10 H10A 110.1 . . ?
C11 C10 H10B 110.1 . . ?
S2 C10 H10B 110.1 . . ?
H10A C10 H10B 108.4 . . ?
C10 C11 H11A 109.5 . . ?
C10 C11 H11B 109.5 . . ?
H11A C11 H11B 109.5 . . ?
C10 C11 H11C 109.5 . . ?
H11A C11 H11C 109.5 . . ?
H11B C11 H11C 109.5 . . ?

loop_
_geom_bond_atom_site_label_1
_geom_bond_atom_site_label_2
_geom_bond_distance
_geom_bond_site_symmetry_2
_geom_bond_publ_flag
Zn1 N2 2.061(5) . ?
Zn1 N2 2.061(5) 2_655 ?
Zn1 S1 2.3505(16) . ?
Zn1 S1 2.3505(16) 2_655 ?
S1 C9 1.719(6) . ?
S2 C9 1.731(6) . ?
S2 C10 1.803(7) . ?
O1 C1 1.229(7) . ?
N1 C1 1.343(8) . ?
N1 C2 1.416(8) . ?
N1 H1 0.9099 . ?
N2 C8 1.286(8) . ?
N2 N3 1.366(6) . ?
N3 C9 1.325(8) . ?
C1 C8 1.507(8) . ?
C2 C3 1.365(9) . ?
C2 C7 1.414(8) . ?
C3 C4 1.388(9) . ?
C3 H3 0.9500 . ?
C4 C5 1.397(9) . ?
C4 H4 0.9500 . ?
C5 C6 1.384(9) . ?
C5 H5 0.9500 . ?
C6 C7 1.387(8) . ?
C6 H6 0.9500 . ?
C7 C8 1.445(9) . ?
C10 C11 1.522(9) . ?
C10 H10A 0.9900 . ?
C10 H10B 0.9900 . ?
C11 H11A 0.9800 . ?
C11 H11B 0.9800 . ?
C11 H11C 0.9800 . ?

loop_
_geom_hbond_atom_site_label_D
_geom_hbond_atom_site_label_H
_geom_hbond_atom_site_label_A
_geom_hbond_distance_DH
_geom_hbond_distance_HA
_geom_hbond_distance_DA
_geom_hbond_angle_DHA
_geom_hbond_site_symmetry_A
_geom_hbond_publ_flag
N1 H1 O1 0.91 2.00 2.883(6) 163.6 5_666 yes
C3 H3 N3 0.95 2.64 3.563(8) 165.7 6_566 yes

loop_
_geom_torsion_atom_site_label_1
_geom_torsion_atom_site_label_2
_geom_torsion_atom_site_label_3
_geom_torsion_atom_site_label_4
_geom_torsion
_geom_torsion_site_symmetry_1
_geom_torsion_site_symmetry_2
_geom_torsion_site_symmetry_3
_geom_torsion_site_symmetry_4
_geom_torsion_publ_flag
C8 N2 N3 C9 -172.1(5) . . . . ?
Zn1 N2 N3 C9 7.5(6) . . . . ?
C2 N1 C1 O1 -179.3(6) . . . . ?
C2 N1 C1 C8 -1.4(7) . . . . ?
C1 N1 C2 C3 -177.6(6) . . . . ?
C1 N1 C2 C7 0.8(7) . . . . ?
C7 C2 C3 C4 0.4(9) . . . . ?
N1 C2 C3 C4 178.6(6) . . . . ?
C2 C3 C4 C5 -0.4(10) . . . . ?
C3 C4 C5 C6 -0.2(10) . . . . ?
C4 C5 C6 C7 0.7(9) . . . . ?
C5 C6 C7 C2 -0.7(9) . . . . ?
C5 C6 C7 C8 -178.8(6) . . . . ?
C3 C2 C7 C6 0.1(9) . . . . ?
N1 C2 C7 C6 -178.4(5) . . . . ?
C3 C2 C7 C8 178.7(6) . . . . ?
N1 C2 C7 C8 0.2(6) . . . . ?
N3 N2 C8 C7 -3.0(10) . . . . ?
Zn1 N2 C8 C7 177.4(6) . . . . ?
N3 N2 C8 C1 175.2(5) . . . . ?
Zn1 N2 C8 C1 -4.4(7) . . . . ?
C6 C7 C8 N2 -4.4(13) . . . . ?
C2 C7 C8 N2 177.3(7) . . . . ?
C6 C7 C8 C1 177.2(6) . . . . ?
C2 C7 C8 C1 -1.0(6) . . . . ?
O1 C1 C8 N2 0.8(9) . . . . ?
N1 C1 C8 N2 -177.2(5) . . . . ?
O1 C1 C8 C7 179.5(6) . . . . ?
N1 C1 C8 C7 1.5(7) . . . . ?
N2 N3 C9 S1 0.4(8) . . . . ?
N2 N3 C9 S2 179.7(4) . . . . ?
Zn1 S1 C9 N3 -6.2(5) . . . . ?
Zn1 S1 C9 S2 174.5(3) . . . . ?
C10 S2 C9 N3 1.2(5) . . . . ?
C10 S2 C9 S1 -179.5(3) . . . . ?
C9 S2 C10 C11 173.0(5) . . . . ?
